data_4002936
loop_
_publ_author_name
'Pang, Jiandong'
'Wu, Mingyan'
'Qin, Jun-Sheng'
'Liu, Caiping'
'Lollar, Christina T.'
'Yuan, Daqiang'
'Hong, Maochun'
'Zhou, Hong-Cai'

_publ_section_title
;
 Solvent-Assisted, Thermally Triggered Structural Transformation in
 Flexible Mesoporous Metal--Organic Frameworks
;
_journal_name_full 'Chemistry of Materials'
_journal_paper_doi 10.1021/acs.chemmater.9b02582
_journal_year 2019
_chemical_formula_sum 'C53 H32.67 Fe2 O10.67'
_chemical_formula_weight 951.82
_space_group_crystal_system hexagonal
_space_group_IT_number 192
_space_group_name_Hall '-P 6 2c'
_space_group_name_H-M_alt 'P 6/m c c'
_symmetry_space_group_name_Hall '-P 6 2c'
_symmetry_space_group_name_H-M 'P 6/m c c'
_atom_sites_solution_hydrogens geom
_audit_creation_method SHELXL-2014/7
_cell_angle_alpha 90
_cell_angle_beta 90
_cell_angle_gamma 120
_cell_formula_units_Z 6
_cell_length_a 28.8591(9)
_cell_length_b 28.859
_cell_length_c 35.5304(13)
_cell_measurement_reflns_used 9985
_cell_measurement_temperature 100(2)
_cell_measurement_theta_max 45.8403
_cell_measurement_theta_min 2.4871
_cell_volume 25626.8(12)
_computing_cell_refinement 'SAINT+ ver. (Bruker, 2001)'
_computing_data_collection 'APEX2  (Bruker, 2008)'
_computing_data_reduction 'SAINT+ ver. (Bruker, 2001)'
_computing_molecular_graphics 'SHELXTL (Sheldrick, 2014)'
_computing_publication_material 'SHELXTL (Sheldrick, 2014)'
_computing_structure_refinement 'SHELXL-2014/7 (Sheldrick, 2014)'
_computing_structure_solution 'SHELXL-2014/7 (Sheldrick, 2014)'
_diffrn_ambient_temperature 100(2)
_diffrn_measured_fraction_theta_full 0.996
_diffrn_measured_fraction_theta_max 0.996
_diffrn_measurement_device_type 'Bruker SMART APEX II CCD area detector'
_diffrn_measurement_method 'phi and omega scans'
_diffrn_radiation_type CuK\a
_diffrn_radiation_wavelength 1.54184
_diffrn_reflns_av_R_equivalents 0.0000
_diffrn_reflns_av_unetI/netI 0.0438
_diffrn_reflns_Laue_measured_fraction_full 0.996
_diffrn_reflns_Laue_measured_fraction_max 0.996
_diffrn_reflns_limit_h_max 26
_diffrn_reflns_limit_h_min -26
_diffrn_reflns_limit_k_max 26
_diffrn_reflns_limit_k_min -20
_diffrn_reflns_limit_l_max 15
_diffrn_reflns_limit_l_min -33
_diffrn_reflns_number 3722
_diffrn_reflns_point_group_measured_fraction_full 0.996
_diffrn_reflns_point_group_measured_fraction_max 0.996
_diffrn_reflns_theta_full 45.990
_diffrn_reflns_theta_max 45.990
_diffrn_reflns_theta_min 2.487
_diffrn_source 'fine-focus sealed tube'
_exptl_absorpt_coefficient_mu 1.499
_exptl_absorpt_correction_T_max 0.7490
_exptl_absorpt_correction_T_min 0.2950
_exptl_absorpt_correction_type multi-scan
_exptl_crystal_colour Dark-red
_exptl_crystal_density_diffrn 0.370
_exptl_crystal_density_method 'not measured'
_exptl_crystal_description Rod-like
_exptl_crystal_F_000 2928
_exptl_crystal_size_max 0.3
_exptl_crystal_size_mid 0.05
_exptl_crystal_size_min 0.05
_platon_squeeze_details
;
;
_refine_diff_density_max 0.249
_refine_diff_density_min -0.259
_refine_diff_density_rms 0.031
_refine_ls_extinction_method none
_refine_ls_goodness_of_fit_ref 0.984
_refine_ls_hydrogen_treatment constr
_refine_ls_matrix_type full
_refine_ls_number_parameters 153
_refine_ls_number_reflns 3722
_refine_ls_number_restraints 0
_refine_ls_restrained_S_all 0.984
_refine_ls_R_factor_all 0.0641
_refine_ls_R_factor_gt 0.0547
_refine_ls_shift/su_max 0.001
_refine_ls_shift/su_mean 0.000
_refine_ls_structure_factor_coef Fsqd
_refine_ls_weighting_details 'w=1/[\s^2^(Fo^2^)+(0.1056P)^2^] where P=(Fo^2^+2Fc^2^)/3'
_refine_ls_weighting_scheme calc
_refine_ls_wR_factor_gt 0.1470
_refine_ls_wR_factor_ref 0.1506
_reflns_Friedel_coverage 0.000
_reflns_number_gt 2712
_reflns_number_total 3722
_reflns_threshold_expression 'I > 2\s(I)'
_cod_data_source_file cm9b02582_si_003.cif
_cod_data_source_block PCN-168-100K
_cod_original_cell_volume 25626.9(19)
_cod_database_code 4002936
_shelx_shelxl_version_number 2014/7
_shelx_space_group_comment
;
The symmetry employed for this shelxl refinement is uniquely defined
by the following loop, which should always be used as a source of
symmetry information in preference to the above space-group names.
They are only intended as comments.
;

loop_
_space_group_symop_operation_xyz
'x, y, z'
'x-y, x, z'
'-y, x-y, z'
'-x, -y, z'
'-x+y, -x, z'
'y, -x+y, z'
'x-y, -y, -z+1/2'
'-x, -x+y, -z+1/2'
'y, x, -z+1/2'
'-y, -x, -z+1/2'
'-x+y, y, -z+1/2'
'x, x-y, -z+1/2'
'-x, -y, -z'
'-x+y, -x, -z'
'y, -x+y, -z'
'x, y, -z'
'x-y, x, -z'
'-y, x-y, -z'
'-x+y, y, z-1/2'
'x, x-y, z-1/2'
'-y, -x, z-1/2'
'y, x, z-1/2'
'x-y, -y, z-1/2'
'-x, -x+y, z-1/2'

loop_
_atom_site_label
_atom_site_type_symbol
_atom_site_fract_x
_atom_site_fract_y
_atom_site_fract_z
_atom_site_U_iso_or_equiv
_atom_site_adp_type
_atom_site_occupancy
_atom_site_site_symmetry_order
_atom_site_calc_flag
_atom_site_refinement_flags_posn
_atom_site_refinement_flags_adp
_atom_site_refinement_flags_occupancy
Fe1 Fe 0.40673(2) 0.72143(2) 0.0000 0.0449(3) Uani 1 2 d S T P
O1 O 0.36713(11) 0.60272(10) 0.04062(7) 0.0759(8) Uani 1 1 d . . .
O2 O 0.42764(9) 0.68730(11) 0.04012(7) 0.0772(8) Uani 1 1 d . . .
O3 O 0.3333 0.6667 0.0000 0.0364(11) Uani 1 6 d S T P
O4 O 0.48547(10) 0.78072(10) 0.0000 0.0612(9) Uani 1 2 d S T P
C1 C 0.40734(15) 0.64153(16) 0.05382(11) 0.0514(9) Uani 1 1 d . . .
C2 C 0.43322(15) 0.63288(16) 0.08540(11) 0.0496(9) Uani 1 1 d . . .
C3 C 0.4756(2) 0.67259(19) 0.10239(15) 0.1125(15) Uani 1 1 d . . .
H3 H 0.4889 0.7081 0.0936 0.135 Uiso 1 1 calc R U .
C4 C 0.50164(17) 0.6638(2) 0.13296(14) 0.1109(15) Uani 1 1 d . . .
H4 H 0.5317 0.6937 0.1440 0.133 Uiso 1 1 calc R U .
C5 C 0.48559(16) 0.61567(18) 0.14663(10) 0.0584(10) Uani 1 1 d . . .
C6 C 0.4437(2) 0.5754(2) 0.12877(17) 0.1252(17) Uani 1 1 d . . .
H6 H 0.4325 0.5394 0.1355 0.150 Uiso 1 1 calc R U .
C7 C 0.41735(19) 0.5853(2) 0.10128(17) 0.1272(17) Uani 1 1 d . . .
H7 H 0.3848 0.5559 0.0925 0.153 Uiso 1 1 calc R U .
C8 C 0.51273(14) 0.60622(15) 0.17768(11) 0.0599(10) Uani 1 1 d . . .
C9 C 0.56411(17) 0.64544(15) 0.18746(11) 0.0799(11) Uani 1 1 d . . .
H9 H 0.5804 0.6788 0.1747 0.096 Uiso 1 1 calc R U .
C10 C 0.59210(15) 0.63670(17) 0.21561(12) 0.0874(12) Uani 1 1 d . . .
H10 H 0.6278 0.6636 0.2211 0.105 Uiso 1 1 calc R U .
C11 C 0.56868(14) 0.58875(14) 0.23625(9) 0.0581(10) Uani 1 1 d . . .
C12 C 0.51730(13) 0.54957(12) 0.22649(9) 0.0516(9) Uani 1 1 d . . .
C13 C 0.49003(12) 0.55786(13) 0.19839(10) 0.0545(9) Uani 1 1 d . . .
H13 H 0.4547 0.5303 0.1926 0.065 Uiso 1 1 calc R U .
C14 C 0.5000 0.5000 0.2500 0.0451(16) Uani 1 4 d S T P

loop_
_atom_site_aniso_label
_atom_site_aniso_U_11
_atom_site_aniso_U_22
_atom_site_aniso_U_33
_atom_site_aniso_U_23
_atom_site_aniso_U_13
_atom_site_aniso_U_12
Fe1 0.0541(5) 0.0531(5) 0.0283(6) 0.000 0.000 0.0275(4)
O1 0.0948(18) 0.0727(17) 0.056(2) 0.0021(14) -0.0097(15) 0.0386(16)
O2 0.0715(16) 0.0839(18) 0.062(2) 0.0073(15) -0.0109(14) 0.0282(14)
O3 0.0496(16) 0.0496(16) 0.010(3) 0.000 0.000 0.0248(8)
O4 0.0619(19) 0.0674(19) 0.049(2) 0.000 0.000 0.0283(16)
C1 0.059(2) 0.060(3) 0.031(3) -0.004(2) -0.002(2) 0.026(2)
C2 0.057(2) 0.055(2) 0.030(3) 0.005(2) -0.002(2) 0.023(2)
C3 0.124(4) 0.103(4) 0.099(4) 0.026(3) -0.021(3) 0.049(4)
C4 0.109(3) 0.099(4) 0.098(4) -0.001(3) -0.032(3) 0.032(3)
C5 0.066(3) 0.068(3) 0.036(3) 0.004(3) -0.008(2) 0.030(2)
C6 0.133(4) 0.107(4) 0.116(5) 0.020(4) -0.032(4) 0.046(4)
C7 0.114(4) 0.111(5) 0.120(5) 0.008(4) -0.036(4) 0.028(3)
C8 0.064(3) 0.069(3) 0.044(3) -0.004(2) -0.005(2) 0.031(2)
C9 0.095(3) 0.076(3) 0.064(3) 0.012(2) -0.004(3) 0.039(3)
C10 0.076(3) 0.103(3) 0.073(3) 0.005(3) -0.013(3) 0.037(3)
C11 0.069(2) 0.061(2) 0.041(3) 0.009(2) -0.0047(19) 0.0301(18)
C12 0.058(2) 0.069(2) 0.030(3) -0.0004(19) -0.0029(19) 0.034(2)
C13 0.052(2) 0.056(2) 0.046(3) -0.003(2) -0.001(2) 0.0198(18)
C14 0.062(3) 0.062(3) 0.025(4) 0.000 0.000 0.041(4)

loop_
_atom_type_symbol
_atom_type_description
_atom_type_scat_dispersion_real
_atom_type_scat_dispersion_imag
_atom_type_scat_source
C C 0.0181 0.0091 'International Tables Vol C Tables 4.2.6.8 and 6.1.1.4'
H H 0.0000 0.0000 'International Tables Vol C Tables 4.2.6.8 and 6.1.1.4'
O O 0.0492 0.0322 'International Tables Vol C Tables 4.2.6.8 and 6.1.1.4'
Fe Fe -1.1336 3.1974 'International Tables Vol C Tables 4.2.6.8 and 6.1.1.4'

loop_
_geom_angle_atom_site_label_1
_geom_angle_atom_site_label_2
_geom_angle_atom_site_label_3
_geom_angle
_geom_angle_site_symmetry_1
_geom_angle_site_symmetry_3
O3 Fe1 O2 94.35(7) . .
O3 Fe1 O2 94.35(7) . 16
O2 Fe1 O2 91.51(15) . 16
O3 Fe1 O1 94.26(7) . 3_665
O2 Fe1 O1 87.67(10) . 3_665
O2 Fe1 O1 171.39(9) 16 3_665
O3 Fe1 O1 94.26(7) . 18_665
O2 Fe1 O1 171.39(9) . 18_665
O2 Fe1 O1 87.66(10) 16 18_665
O1 Fe1 O1 91.87(14) 3_665 18_665
O3 Fe1 O4 179.58(8) . .
O2 Fe1 O4 85.95(9) . .
O2 Fe1 O4 85.95(9) 16 .
O1 Fe1 O4 85.44(9) 3_665 .
O1 Fe1 O4 85.44(9) 18_665 .
C1 O1 Fe1 134.4(2) . 14_565
C1 O2 Fe1 135.0(2) . .
Fe1 O3 Fe1 119.998(2) 3_665 .
Fe1 O3 Fe1 120.000(1) 3_665 14_565
Fe1 O3 Fe1 120.0 . 14_565
O1 C1 O2 123.0(4) . .
O1 C1 C2 118.3(4) . .
O2 C1 C2 118.7(3) . .
C3 C2 C7 112.9(4) . .
C3 C2 C1 122.6(4) . .
C7 C2 C1 124.6(4) . .
C2 C3 C4 122.4(4) . .
C5 C4 C3 122.3(4) . .
C4 C5 C6 115.3(4) . .
C4 C5 C8 122.6(4) . .
C6 C5 C8 122.0(4) . .
C5 C6 C7 120.9(4) . .
C2 C7 C6 125.6(4) . .
C9 C8 C13 117.0(3) . .
C9 C8 C5 119.5(4) . .
C13 C8 C5 123.5(4) . .
C10 C9 C8 121.0(3) . .
C9 C10 C11 121.2(3) . .
C12 C11 C11 109.40(19) . 9
C12 C11 C10 117.7(3) . .
C11 C11 C10 132.6(2) 9 .
C13 C12 C11 121.0(3) . .
C13 C12 C14 128.6(3) . .
C11 C12 C14 110.3(3) . .
C12 C13 C8 122.0(3) . .
C12 C14 C12 115.4(2) 9 4_665
C12 C14 C12 112.8(2) 9 10_665
C12 C14 C12 100.5(3) 4_665 10_665
C12 C14 C12 100.5(3) 9 .
C12 C14 C12 112.8(2) 4_665 .
C12 C14 C12 115.4(2) 10_665 .

loop_
_geom_bond_atom_site_label_1
_geom_bond_atom_site_label_2
_geom_bond_distance
_geom_bond_site_symmetry_2
Fe1 O3 1.9070(6) .
Fe1 O2 1.990(3) .
Fe1 O2 1.990(3) 16
Fe1 O1 2.009(3) 3_665
Fe1 O1 2.009(3) 18_665
Fe1 O4 2.050(3) .
O1 C1 1.233(3) .
O1 Fe1 2.009(3) 14_565
O2 C1 1.245(4) .
O3 Fe1 1.9070(6) 3_665
O3 Fe1 1.9070(6) 14_565
C1 C2 1.437(4) .
C2 C3 1.332(5) .
C2 C7 1.336(5) .
C3 C4 1.413(5) .
C4 C5 1.318(5) .
C5 C6 1.345(5) .
C5 C8 1.455(4) .
C6 C7 1.354(6) .
C8 C9 1.386(4) .
C8 C13 1.416(4) .
C9 C10 1.386(5) .
C10 C11 1.405(4) .
C11 C12 1.386(4) .
C11 C11 1.400(6) 9
C12 C13 1.364(4) .
C12 C14 1.510(3) .
C14 C12 1.510(3) 9
C14 C12 1.510(3) 4_665
C14 C12 1.510(3) 10_665

loop_
_platon_squeeze_void_nr
_platon_squeeze_void_average_x
_platon_squeeze_void_average_y
_platon_squeeze_void_average_z
_platon_squeeze_void_volume
_platon_squeeze_void_count_electrons
_platon_squeeze_void_content
1 -0.004 -0.006 -0.004 21204 6816 ' '
